data_4512908
loop_
_publ_author_name
'Xu, Bing'
'Chen, Qing'
'Hu, Huai-Ming'
'An, Ran'
'Wang, Xiaofang'
'Xue, Ganglin'

_publ_section_title
;
 Hydrothermal Syntheses, Crystal Structures, and Luminescence Properties
 of Lanthanide-Based Coordination Polymers Constructed by Sulfonate
 Functionalized Imidazophenanthroline Derivative Ligand
;
_journal_issue 5
_journal_name_full 'Crystal Growth &amp; Design'
_journal_page_first 2318
_journal_paper_doi 10.1021/acs.cgd.5b00117
_journal_volume 15
_journal_year 2015
_chemical_formula_sum 'C21.5 H19 La N4 O11 S2'
_chemical_formula_weight 712.44
_chemical_name_systematic
; 
 ? 
;
_space_group_IT_number 15
_symmetry_cell_setting monoclinic
_symmetry_space_group_name_Hall '-C 2yc'
_symmetry_space_group_name_H-M 'C 1 2/c 1'
_atom_sites_solution_hydrogens geom
_atom_sites_solution_primary direct
_atom_sites_solution_secondary difmap
_audit_creation_method SHELXL-97
_cell_angle_alpha 90.00
_cell_angle_beta 119.5950(10)
_cell_angle_gamma 90.00
_cell_formula_units_Z 8
_cell_length_a 22.197(2)
_cell_length_b 16.1128(14)
_cell_length_c 15.4952(14)
_cell_measurement_reflns_used 3760
_cell_measurement_temperature 296(2)
_cell_measurement_theta_max 26.07
_cell_measurement_theta_min 2.53
_cell_volume 4818.9(7)
_computing_cell_refinement 'Bruker SAINT'
_computing_data_collection 'Bruker APEX2'
_computing_data_reduction 'Bruker SAINT'
_computing_molecular_graphics 'Bruker SHELXTL'
_computing_publication_material 'Bruker SHELXTL'
_computing_structure_refinement 'SHELXL-97 (Sheldrick, 2008)'
_computing_structure_solution 'SHELXS-97 (Sheldrick, 2008)'
_diffrn_ambient_temperature 296(2)
_diffrn_measured_fraction_theta_full 0.998
_diffrn_measured_fraction_theta_max 0.998
_diffrn_measurement_device_type 'Bruker APEX-II CCD'
_diffrn_measurement_method '\f and \w scans'
_diffrn_radiation_monochromator graphite
_diffrn_radiation_source 'fine-focus sealed tube'
_diffrn_radiation_type MoK\a
_diffrn_radiation_wavelength 0.71073
_diffrn_reflns_av_R_equivalents 0.0320
_diffrn_reflns_av_sigmaI/netI 0.0379
_diffrn_reflns_limit_h_max 26
_diffrn_reflns_limit_h_min -13
_diffrn_reflns_limit_k_max 19
_diffrn_reflns_limit_k_min -19
_diffrn_reflns_limit_l_max 14
_diffrn_reflns_limit_l_min -18
_diffrn_reflns_number 11910
_diffrn_reflns_theta_full 25.05
_diffrn_reflns_theta_max 25.05
_diffrn_reflns_theta_min 1.85
_exptl_absorpt_coefficient_mu 2.019
_exptl_absorpt_correction_T_max 0.674
_exptl_absorpt_correction_T_min 0.543
_exptl_absorpt_correction_type multi-scan
_exptl_absorpt_process_details sadabs
_exptl_crystal_colour colorless
_exptl_crystal_density_diffrn 1.964
_exptl_crystal_density_method 'not measured'
_exptl_crystal_description block
_exptl_crystal_F_000 2824
_exptl_crystal_size_max 0.16
_exptl_crystal_size_mid 0.13
_exptl_crystal_size_min 0.08
_refine_diff_density_max 0.404
_refine_diff_density_min -0.398
_refine_diff_density_rms 0.087
_refine_ls_extinction_coef 0.00011(3)
_refine_ls_extinction_expression Fc^*^=kFc[1+0.001xFc^2^\l^3^/sin(2\q)]^-1/4^
_refine_ls_extinction_method SHELXL
_refine_ls_goodness_of_fit_ref 1.064
_refine_ls_hydrogen_treatment mixed
_refine_ls_matrix_type full
_refine_ls_number_parameters 376
_refine_ls_number_reflns 4272
_refine_ls_number_restraints 6
_refine_ls_restrained_S_all 1.064
_refine_ls_R_factor_all 0.0354
_refine_ls_R_factor_gt 0.0282
_refine_ls_shift/su_max 0.001
_refine_ls_shift/su_mean 0.000
_refine_ls_structure_factor_coef Fsqd
_refine_ls_weighting_details 'calc w=1/[\s^2^(Fo^2^)+(0.0339P)^2^+0.2582P] where P=(Fo^2^+2Fc^2^)/3'
_refine_ls_weighting_scheme calc
_refine_ls_wR_factor_gt 0.0658
_refine_ls_wR_factor_ref 0.0694
_reflns_number_gt 3633
_reflns_number_total 4272
_reflns_threshold_expression >2sigma(I)
_cod_data_source_file cg5b00117_si_003.cif
_cod_data_source_block nw1427_0m
_cod_depositor_comments
;
The following automatic conversions were performed:

'_symmetry_cell_setting' value 'Monoclinic' changed to 'monoclinic'
according to
/usr/data/users/saulius/crontab/automatic-downloads/rss-feeds/ACS/lib/dictionaries/cif_core.dic
dictionary named 'cif_core.dic' version 2.4.2 from 2011-04-26.

Automatic conversion script
Id: cif_fix_values 3271 2015-04-21 07:52:19Z andrius 

 Adding full bibliography for 4512908.cif.
;
_cod_original_cell_volume 4818.8(7)
_cod_original_sg_symbol_H-M 'C2/c  '
_cod_original_formula_sum 'C21.50 H19 La N4 O11 S2'
_cod_database_code 4512908

loop_
_symmetry_equiv_pos_as_xyz
'x, y, z'
'-x, y, -z+1/2'
'x+1/2, y+1/2, z'
'-x+1/2, y+1/2, -z+1/2'
'-x, -y, -z'
'x, -y, z-1/2'
'-x+1/2, -y+1/2, -z'
'x+1/2, -y+1/2, z-1/2'

loop_
_atom_site_label
_atom_site_type_symbol
_atom_site_fract_x
_atom_site_fract_y
_atom_site_fract_z
_atom_site_U_iso_or_equiv
_atom_site_adp_type
_atom_site_occupancy
_atom_site_symmetry_multiplicity
_atom_site_calc_flag
_atom_site_refinement_flags
La1 La 0.368085(10) 0.684904(12) 0.795887(15) 0.02088(9) Uani 1 1 d .
S1 S -0.01012(5) 0.86207(5) 0.94255(7) 0.0238(2) Uani 1 1 d .
S2 S -0.21938(4) 0.67561(5) 0.90203(6) 0.0208(2) Uani 1 1 d .
N1 N 0.29314(15) 0.76944(17) 0.8577(2) 0.0250(7) Uani 1 1 d .
N2 N 0.29212(14) 0.60155(17) 0.8632(2) 0.0240(7) Uani 1 1 d .
N3 N 0.07764(15) 0.75833(19) 0.8732(2) 0.0283(7) Uani 1 1 d .
H3A H 0.0627 0.8085 0.8653 0.034 Uiso 1 1 calc R
N4 N 0.08192(15) 0.62199(19) 0.8946(2) 0.0279(7) Uani 1 1 d .
O1 O 0.05870(12) 0.84868(15) 1.02638(17) 0.0277(6) Uani 1 1 d .
O2 O -0.00561(13) 0.89229(15) 0.85742(18) 0.0342(6) Uani 1 1 d .
O3 O -0.05372(14) 0.91232(15) 0.9656(2) 0.0385(7) Uani 1 1 d .
O4 O -0.26004(12) 0.60345(14) 0.84725(18) 0.0275(6) Uani 1 1 d .
O5 O -0.25835(12) 0.75050(14) 0.85221(17) 0.0254(6) Uani 1 1 d .
O6 O -0.19582(13) 0.67319(15) 1.00650(18) 0.0308(6) Uani 1 1 d .
C1 C 0.2929(2) 0.8520(2) 0.8534(3) 0.0319(9) Uani 1 1 d .
H1 H 0.3286 0.8781 0.8490 0.038 Uiso 1 1 calc R
C2 C 0.2427(2) 0.9008(2) 0.8551(3) 0.0365(10) Uani 1 1 d .
H2 H 0.2451 0.9583 0.8523 0.044 Uiso 1 1 calc R
C3 C 0.1893(2) 0.8645(2) 0.8609(3) 0.0330(9) Uani 1 1 d .
H3 H 0.1547 0.8966 0.8614 0.040 Uiso 1 1 calc R
C4 C 0.18767(19) 0.7780(2) 0.8659(3) 0.0249(8) Uani 1 1 d .
C5 C 0.13577(18) 0.7321(2) 0.8741(3) 0.0260(8) Uani 1 1 d .
C6 C 0.13755(18) 0.6479(2) 0.8859(3) 0.0233(8) Uani 1 1 d .
C7 C 0.19183(17) 0.5993(2) 0.8858(2) 0.0225(8) Uani 1 1 d .
C8 C 0.19659(19) 0.5129(2) 0.8945(3) 0.0324(9) Uani 1 1 d .
H8 H 0.1648 0.4828 0.9046 0.039 Uiso 1 1 calc R
C9 C 0.2484(2) 0.4734(2) 0.8879(3) 0.0370(10) Uani 1 1 d .
H9 H 0.2528 0.4160 0.8947 0.044 Uiso 1 1 calc R
C10 C 0.29434(19) 0.5189(2) 0.8710(3) 0.0329(9) Uani 1 1 d .
H10 H 0.3285 0.4906 0.8648 0.040 Uiso 1 1 calc R
C11 C 0.24177(17) 0.6421(2) 0.8714(2) 0.0207(7) Uani 1 1 d .
C12 C 0.24108(17) 0.7324(2) 0.8648(2) 0.0207(8) Uani 1 1 d .
C13 C 0.04748(19) 0.6904(2) 0.8872(3) 0.0269(8) Uani 1 1 d .
C14 C -0.01844(18) 0.6922(2) 0.8905(3) 0.0245(8) Uani 1 1 d .
C15 C -0.04815(17) 0.7615(2) 0.9100(2) 0.0228(8) Uani 1 1 d .
C16 C -0.11043(17) 0.7540(2) 0.9094(2) 0.0230(8) Uani 1 1 d .
H16 H -0.1300 0.8005 0.9214 0.028 Uiso 1 1 calc R
C17 C -0.14379(18) 0.6787(2) 0.8912(2) 0.0229(8) Uani 1 1 d .
C18 C -0.11580(19) 0.6095(2) 0.8730(3) 0.0299(9) Uani 1 1 d .
H18 H -0.1378 0.5584 0.8617 0.036 Uiso 1 1 calc R
C19 C -0.05386(19) 0.6175(2) 0.8719(3) 0.0322(9) Uani 1 1 d .
H19 H -0.0354 0.5708 0.8582 0.039 Uiso 1 1 calc R
C20 C 0.4740(2) 0.8113(2) 0.8356(3) 0.0286(9) Uani 1 1 d .
C21 C 0.52431(19) 0.8784(2) 0.8449(3) 0.0309(9) Uani 1 1 d .
H21A H 0.5685 0.8529 0.8622 0.037 Uiso 1 1 calc R
H21B H 0.5316 0.9152 0.8988 0.037 Uiso 1 1 calc R
C22 C 0.5000 0.9300(3) 0.7500 0.0317(13) Uani 1 2 d S
H22A H 0.4622 0.9656 0.7416 0.038 Uiso 0.50 1 calc PR
H22B H 0.5378 0.9656 0.7584 0.038 Uiso 0.50 1 calc PR
O7 O 0.41336(14) 0.83052(16) 0.8151(2) 0.0423(7) Uani 1 1 d .
O8 O 0.49246(13) 0.73548(16) 0.84618(18) 0.0310(6) Uani 1 1 d .
O9 O 0.38232(14) 0.69573(16) 0.6406(2) 0.0305(6) Uani 1 1 d D
H9A H 0.3548(17) 0.7315(19) 0.604(2) 0.037 Uiso 1 1 d D
H9B H 0.4221(13) 0.707(2) 0.647(3) 0.037 Uiso 1 1 d D
O10 O 0.41277(17) 0.54670(19) 0.7885(2) 0.0476(8) Uani 1 1 d D
H10A H 0.418(2) 0.541(3) 0.738(2) 0.057 Uiso 1 1 d D
H10B H 0.435(2) 0.508(2) 0.824(3) 0.057 Uiso 1 1 d D
O11 O 0.4051(2) 0.5164(2) 0.6160(3) 0.0695(11) Uani 1 1 d D
H11A H 0.4438(17) 0.502(3) 0.622(4) 0.083 Uiso 1 1 d D
H11B H 0.398(3) 0.5656(17) 0.595(4) 0.083 Uiso 1 1 d D

loop_
_atom_site_aniso_label
_atom_site_aniso_U_11
_atom_site_aniso_U_22
_atom_site_aniso_U_33
_atom_site_aniso_U_23
_atom_site_aniso_U_13
_atom_site_aniso_U_12
La1 0.01662(13) 0.02352(13) 0.02493(13) 0.00163(9) 0.01212(10) 0.00113(9)
S1 0.0191(5) 0.0228(5) 0.0306(5) 0.0032(4) 0.0130(4) 0.0014(4)
S2 0.0151(4) 0.0244(5) 0.0246(5) -0.0030(4) 0.0112(4) -0.0022(4)
N1 0.0268(17) 0.0246(16) 0.0310(17) -0.0011(13) 0.0198(15) -0.0017(14)
N2 0.0197(16) 0.0247(16) 0.0310(16) 0.0032(13) 0.0152(14) 0.0033(13)
N3 0.0262(17) 0.0270(17) 0.0411(18) 0.0034(14) 0.0237(16) 0.0062(14)
N4 0.0223(17) 0.0326(18) 0.0374(18) -0.0014(14) 0.0212(15) 0.0006(14)
O1 0.0232(14) 0.0332(14) 0.0248(13) 0.0004(11) 0.0105(11) -0.0032(12)
O2 0.0330(15) 0.0363(15) 0.0340(15) 0.0153(12) 0.0171(13) 0.0034(13)
O3 0.0327(16) 0.0255(14) 0.0671(19) -0.0078(14) 0.0321(15) -0.0020(12)
O4 0.0201(13) 0.0234(13) 0.0367(14) -0.0057(11) 0.0124(12) -0.0026(11)
O5 0.0201(13) 0.0244(13) 0.0322(14) -0.0005(11) 0.0133(11) -0.0003(11)
O6 0.0251(14) 0.0418(16) 0.0259(14) -0.0010(11) 0.0129(12) -0.0024(12)
C1 0.041(2) 0.0220(19) 0.046(2) -0.0007(18) 0.031(2) -0.0038(18)
C2 0.045(3) 0.026(2) 0.052(3) 0.0010(19) 0.034(2) 0.0016(19)
C3 0.035(2) 0.028(2) 0.044(2) 0.0027(18) 0.026(2) 0.0048(18)
C4 0.025(2) 0.029(2) 0.0247(19) 0.0027(16) 0.0157(17) 0.0028(17)
C5 0.0220(19) 0.033(2) 0.029(2) -0.0013(17) 0.0171(17) 0.0014(17)
C6 0.0200(19) 0.0260(19) 0.0275(19) -0.0005(16) 0.0145(16) -0.0019(16)
C7 0.0178(18) 0.0258(19) 0.0257(18) 0.0032(15) 0.0121(16) 0.0028(15)
C8 0.029(2) 0.030(2) 0.046(2) 0.0045(18) 0.025(2) -0.0022(18)
C9 0.036(2) 0.024(2) 0.057(3) 0.0054(19) 0.028(2) 0.0043(18)
C10 0.028(2) 0.027(2) 0.053(3) 0.0058(19) 0.027(2) 0.0069(17)
C11 0.0172(18) 0.0231(18) 0.0211(18) 0.0019(15) 0.0090(15) 0.0012(15)
C12 0.0183(18) 0.0253(19) 0.0212(18) 0.0030(15) 0.0119(15) 0.0003(15)
C13 0.021(2) 0.029(2) 0.035(2) -0.0010(17) 0.0170(18) 0.0013(17)
C14 0.0176(19) 0.032(2) 0.0269(19) -0.0008(16) 0.0133(16) 0.0012(16)
C15 0.0189(18) 0.0270(19) 0.0245(18) 0.0064(15) 0.0121(16) 0.0018(16)
C16 0.0188(18) 0.0250(19) 0.0262(19) 0.0004(15) 0.0119(16) 0.0037(15)
C17 0.0158(18) 0.032(2) 0.0202(18) -0.0017(15) 0.0086(15) -0.0033(16)
C18 0.024(2) 0.029(2) 0.043(2) -0.0099(18) 0.0210(19) -0.0035(17)
C19 0.027(2) 0.030(2) 0.047(2) -0.0122(18) 0.024(2) -0.0030(17)
C20 0.028(2) 0.036(2) 0.025(2) -0.0031(17) 0.0152(18) -0.0053(18)
C21 0.028(2) 0.034(2) 0.032(2) -0.0049(17) 0.0152(18) -0.0026(18)
C22 0.031(3) 0.028(3) 0.037(3) 0.000 0.017(3) 0.000
O7 0.0289(16) 0.0357(16) 0.072(2) -0.0022(14) 0.0323(16) 0.0006(13)
O8 0.0257(14) 0.0345(15) 0.0350(15) 0.0051(12) 0.0167(12) 0.0011(12)
O9 0.0217(15) 0.0367(16) 0.0347(15) 0.0082(12) 0.0151(13) 0.0019(12)
O10 0.052(2) 0.0348(17) 0.056(2) 0.0092(16) 0.0271(18) 0.0195(15)
O11 0.095(3) 0.046(2) 0.093(3) -0.008(2) 0.065(3) -0.004(2)

loop_
_atom_type_symbol
_atom_type_description
_atom_type_scat_dispersion_real
_atom_type_scat_dispersion_imag
_atom_type_scat_source
C C 0.0033 0.0016 'International Tables Vol C Tables 4.2.6.8 and 6.1.1.4'
H H 0.0000 0.0000 'International Tables Vol C Tables 4.2.6.8 and 6.1.1.4'
N N 0.0061 0.0033 'International Tables Vol C Tables 4.2.6.8 and 6.1.1.4'
O O 0.0106 0.0060 'International Tables Vol C Tables 4.2.6.8 and 6.1.1.4'
La La -0.2871 2.4523 'International Tables Vol C Tables 4.2.6.8 and 6.1.1.4'
S S 0.1246 0.1234 'International Tables Vol C Tables 4.2.6.8 and 6.1.1.4'

loop_
_geom_angle_atom_site_label_1
_geom_angle_atom_site_label_2
_geom_angle_atom_site_label_3
_geom_angle
_geom_angle_site_symmetry_1
_geom_angle_site_symmetry_3
O10 La1 O1 78.18(9) . 7_567
O10 La1 O7 134.71(10) . .
O1 La1 O7 93.90(9) 7_567 .
O10 La1 O9 77.33(10) . .
O1 La1 O9 137.55(8) 7_567 .
O7 La1 O9 79.73(9) . .
O10 La1 O8 84.55(10) . .
O1 La1 O8 73.62(8) 7_567 .
O7 La1 O8 50.85(8) . .
O9 La1 O8 70.00(8) . .
O10 La1 O5 123.25(9) . 2_556
O1 La1 O5 152.23(8) 7_567 2_556
O7 La1 O5 82.58(8) . 2_556
O9 La1 O5 69.11(8) . 2_556
O8 La1 O5 121.91(8) . 2_556
O10 La1 N1 144.59(10) . .
O1 La1 N1 83.97(8) 7_567 .
O7 La1 N1 76.36(9) . .
O9 La1 N1 133.25(9) . .
O8 La1 N1 119.35(8) . .
O5 La1 N1 68.40(8) 2_556 .
O10 La1 O4 74.59(9) . 2_556
O1 La1 O4 130.14(8) 7_567 2_556
O7 La1 O4 134.42(8) . 2_556
O9 La1 O4 74.48(8) . 2_556
O8 La1 O4 141.92(8) . 2_556
O5 La1 O4 53.35(7) 2_556 2_556
N1 La1 O4 94.92(8) . 2_556
O10 La1 N2 84.94(10) . .
O1 La1 N2 69.93(8) 7_567 .
O7 La1 N2 134.40(9) . .
O9 La1 N2 140.45(9) . .
O8 La1 N2 143.40(8) . .
O5 La1 N2 92.92(8) 2_556 .
N1 La1 N2 60.14(9) . .
O4 La1 N2 66.78(8) 2_556 .
O10 La1 C20 109.75(11) . .
O1 La1 C20 84.30(9) 7_567 .
O7 La1 C20 25.21(9) . .
O9 La1 C20 72.22(9) . .
O8 La1 C20 25.69(9) . .
O5 La1 C20 101.90(9) 2_556 .
N1 La1 C20 98.46(10) . .
O4 La1 C20 144.28(9) 2_556 .
N2 La1 C20 147.31(9) . .
O10 La1 S2 99.27(8) . 2_556
O1 La1 S2 148.68(6) 7_567 2_556
O7 La1 S2 108.61(7) . 2_556
O9 La1 S2 69.79(6) . 2_556
O8 La1 S2 137.60(6) . 2_556
O5 La1 S2 26.60(5) 2_556 2_556
N1 La1 S2 80.67(6) . 2_556
O4 La1 S2 26.75(5) 2_556 2_556
N2 La1 S2 78.75(6) . 2_556
C20 La1 S2 124.81(7) . 2_556
O3 S1 O1 113.69(16) . .
O3 S1 O2 113.18(16) . .
O1 S1 O2 110.34(15) . .
O3 S1 C15 107.46(16) . .
O1 S1 C15 105.10(15) . .
O2 S1 C15 106.44(16) . .
O6 S2 O4 114.23(15) . .
O6 S2 O5 114.12(15) . .
O4 S2 O5 108.39(14) . .
O6 S2 C17 105.89(16) . .
O4 S2 C17 108.09(15) . .
O5 S2 C17 105.58(15) . .
O6 S2 La1 135.08(11) . 2_556
O4 S2 La1 55.48(10) . 2_556
O5 S2 La1 52.91(9) . 2_556
C17 S2 La1 118.95(12) . 2_556
C1 N1 C12 117.6(3) . .
C1 N1 La1 118.7(2) . .
C12 N1 La1 120.9(2) . .
C10 N2 C11 117.9(3) . .
C10 N2 La1 121.5(2) . .
C11 N2 La1 119.5(2) . .
C5 N3 C13 106.9(3) . .
C5 N3 H3A 126.6 . .
C13 N3 H3A 126.6 . .
C13 N4 C6 104.4(3) . .
S1 O1 La1 148.49(15) . 7_567
S2 O4 La1 97.77(11) . 2_556
S2 O5 La1 100.49(11) . 2_556
N1 C1 C2 123.7(4) . .
N1 C1 H1 118.2 . .
C2 C1 H1 118.2 . .
C3 C2 C1 119.6(4) . .
C3 C2 H2 120.2 . .
C1 C2 H2 120.2 . .
C2 C3 C4 118.7(4) . .
C2 C3 H3 120.7 . .
C4 C3 H3 120.7 . .
C3 C4 C12 118.4(3) . .
C3 C4 C5 124.5(3) . .
C12 C4 C5 117.0(3) . .
N3 C5 C6 106.0(3) . .
N3 C5 C4 130.2(3) . .
C6 C5 C4 123.8(3) . .
C5 C6 N4 110.4(3) . .
C5 C6 C7 120.6(3) . .
N4 C6 C7 129.0(3) . .
C8 C7 C11 118.2(3) . .
C8 C7 C6 124.5(3) . .
C11 C7 C6 117.2(3) . .
C9 C8 C7 119.0(4) . .
C9 C8 H8 120.5 . .
C7 C8 H8 120.5 . .
C8 C9 C10 119.7(4) . .
C8 C9 H9 120.2 . .
C10 C9 H9 120.2 . .
N2 C10 C9 123.3(3) . .
N2 C10 H10 118.4 . .
C9 C10 H10 118.4 . .
N2 C11 C7 121.9(3) . .
N2 C11 C12 117.1(3) . .
C7 C11 C12 121.0(3) . .
N1 C12 C4 122.1(3) . .
N1 C12 C11 117.8(3) . .
C4 C12 C11 120.1(3) . .
N4 C13 N3 112.3(3) . .
N4 C13 C14 123.5(3) . .
N3 C13 C14 124.2(3) . .
C19 C14 C15 117.2(3) . .
C19 C14 C13 116.2(3) . .
C15 C14 C13 126.6(3) . .
C16 C15 C14 120.2(3) . .
C16 C15 S1 114.5(3) . .
C14 C15 S1 125.3(3) . .
C17 C16 C15 120.9(3) . .
C17 C16 H16 119.5 . .
C15 C16 H16 119.5 . .
C18 C17 C16 120.4(3) . .
C18 C17 S2 123.0(3) . .
C16 C17 S2 116.4(3) . .
C17 C18 C19 118.6(3) . .
C17 C18 H18 120.7 . .
C19 C18 H18 120.7 . .
C14 C19 C18 122.7(3) . .
C14 C19 H19 118.7 . .
C18 C19 H19 118.7 . .
O7 C20 O8 120.3(3) . .
O7 C20 C21 119.8(3) . .
O8 C20 C21 119.9(3) . .
O7 C20 La1 58.15(19) . .
O8 C20 La1 62.29(19) . .
C21 C20 La1 174.2(3) . .
C20 C21 C22 113.7(3) . .
C20 C21 H21A 108.8 . .
C22 C21 H21A 108.8 . .
C20 C21 H21B 108.8 . .
C22 C21 H21B 108.8 . .
H21A C21 H21B 107.7 . .
C21 C22 C21 114.5(4) 2_656 .
C21 C22 H22A 108.6 2_656 .
C21 C22 H22A 108.6 . .
C21 C22 H22B 108.6 2_656 .
C21 C22 H22B 108.6 . .
H22A C22 H22B 107.6 . .
C20 O7 La1 96.6(2) . .
C20 O8 La1 92.0(2) . .
La1 O9 H9A 108(3) . .
La1 O9 H9B 119(3) . .
H9A O9 H9B 108(4) . .
H10A O10 La1 113(3) . .
H10A O10 H10A 0(6) . .
La1 O10 H10A 113(3) . .
H10A O10 H10B 103(5) . .
La1 O10 H10B 141(3) . .
H10A O10 H10B 103(5) . .
H11A O11 H11B 106(6) . .

loop_
_geom_bond_atom_site_label_1
_geom_bond_atom_site_label_2
_geom_bond_distance
_geom_bond_site_symmetry_2
La1 O10 2.463(3) .
La1 O1 2.469(2) 7_567
La1 O7 2.511(3) .
La1 O9 2.583(3) .
La1 O8 2.601(2) .
La1 O5 2.607(2) 2_556
La1 N1 2.668(3) .
La1 O4 2.672(2) 2_556
La1 N2 2.734(3) .
La1 C20 2.937(4) .
La1 S2 3.2132(9) 2_556
S1 O3 1.436(3) .
S1 O1 1.452(2) .
S1 O2 1.455(3) .
S1 C15 1.781(4) .
S2 O6 1.435(3) .
S2 O4 1.460(2) .
S2 O5 1.463(2) .
S2 C17 1.767(4) .
S2 La1 3.2132(9) 2_556
N1 C1 1.332(4) .
N1 C12 1.352(4) .
N2 C10 1.335(4) .
N2 C11 1.353(4) .
N3 C5 1.352(4) .
N3 C13 1.355(4) .
N3 H3A 0.8600 .
N4 C13 1.314(4) .
N4 C6 1.372(4) .
O1 La1 2.469(2) 7_567
O4 La1 2.672(2) 2_556
O5 La1 2.607(2) 2_556
C1 C2 1.374(5) .
C1 H1 0.9300 .
C2 C3 1.364(5) .
C2 H2 0.9300 .
C3 C4 1.397(5) .
C3 H3 0.9300 .
C4 C12 1.403(5) .
C4 C5 1.426(5) .
C5 C6 1.366(5) .
C6 C7 1.438(5) .
C7 C8 1.398(5) .
C7 C11 1.414(5) .
C8 C9 1.361(5) .
C8 H8 0.9300 .
C9 C10 1.383(5) .
C9 H9 0.9300 .
C10 H10 0.9300 .
C11 C12 1.458(5) .
C13 C14 1.489(5) .
C14 C19 1.388(5) .
C14 C15 1.404(5) .
C15 C16 1.383(5) .
C16 C17 1.377(5) .
C16 H16 0.9300 .
C17 C18 1.371(5) .
C18 C19 1.389(5) .
C18 H18 0.9300 .
C19 H19 0.9300 .
C20 O7 1.259(5) .
C20 O8 1.274(4) .
C20 C21 1.509(5) .
C21 C22 1.538(4) .
C21 H21A 0.9700 .
C21 H21B 0.9700 .
C22 C21 1.537(4) 2_656
C22 H22A 0.9700 .
C22 H22B 0.9700 .
O9 H9A 0.829(18) .
O9 H9B 0.854(19) .
O10 H10A 0.851(19) .
O10 H10A 0.851(19) .
O10 H10B 0.818(19) .
O11 H11A 0.85(2) .
O11 H11B 0.84(2) .

loop_
_geom_torsion_atom_site_label_1
_geom_torsion_atom_site_label_2
_geom_torsion_atom_site_label_3
_geom_torsion_atom_site_label_4
_geom_torsion
_geom_torsion_site_symmetry_1
_geom_torsion_site_symmetry_4
O10 La1 N1 C1 170.5(2) . .
O1 La1 N1 C1 110.8(3) 7_567 .
O7 La1 N1 C1 15.3(3) . .
O9 La1 N1 C1 -46.0(3) . .
O8 La1 N1 C1 43.4(3) . .
O5 La1 N1 C1 -72.0(3) 2_556 .
O4 La1 N1 C1 -119.3(3) 2_556 .
N2 La1 N1 C1 -178.9(3) . .
C20 La1 N1 C1 27.5(3) . .
S2 La1 N1 C1 -96.6(3) 2_556 .
O10 La1 N1 C12 -29.3(3) . .
O1 La1 N1 C12 -89.0(3) 7_567 .
O7 La1 N1 C12 175.5(3) . .
O9 La1 N1 C12 114.2(2) . .
O8 La1 N1 C12 -156.4(2) . .
O5 La1 N1 C12 88.2(3) 2_556 .
O4 La1 N1 C12 40.9(3) 2_556 .
N2 La1 N1 C12 -18.7(2) . .
C20 La1 N1 C12 -172.3(2) . .
S2 La1 N1 C12 63.6(2) 2_556 .
O10 La1 N2 C10 -2.5(3) . .
O1 La1 N2 C10 -81.8(3) 7_567 .
O7 La1 N2 C10 -156.9(3) . .
O9 La1 N2 C10 60.5(3) . .
O8 La1 N2 C10 -76.3(3) . .
O5 La1 N2 C10 120.6(3) 2_556 .
N1 La1 N2 C10 -176.4(3) . .
O4 La1 N2 C10 72.9(3) 2_556 .
C20 La1 N2 C10 -121.9(3) . .
S2 La1 N2 C10 98.0(3) 2_556 .
O10 La1 N2 C11 -170.0(3) . .
O1 La1 N2 C11 110.7(3) 7_567 .
O7 La1 N2 C11 35.6(3) . .
O9 La1 N2 C11 -107.0(2) . .
O8 La1 N2 C11 116.2(2) . .
O5 La1 N2 C11 -46.9(2) 2_556 .
N1 La1 N2 C11 16.1(2) . .
O4 La1 N2 C11 -94.6(2) 2_556 .
C20 La1 N2 C11 70.6(3) . .
S2 La1 N2 C11 -69.5(2) 2_556 .
O3 S1 O1 La1 44.1(3) . 7_567
O2 S1 O1 La1 172.5(3) . 7_567
C15 S1 O1 La1 -73.1(3) . 7_567
O6 S2 O4 La1 129.26(13) . 2_556
O5 S2 O4 La1 0.81(15) . 2_556
C17 S2 O4 La1 -113.17(14) . 2_556
O6 S2 O5 La1 -129.35(13) . 2_556
O4 S2 O5 La1 -0.84(16) . 2_556
C17 S2 O5 La1 114.78(13) . 2_556
C12 N1 C1 C2 -0.4(5) . .
La1 N1 C1 C2 160.5(3) . .
N1 C1 C2 C3 -0.5(6) . .
C1 C2 C3 C4 0.7(6) . .
C2 C3 C4 C12 -0.1(5) . .
C2 C3 C4 C5 178.8(4) . .
C13 N3 C5 C6 1.7(4) . .
C13 N3 C5 C4 -177.7(4) . .
C3 C4 C5 N3 4.0(6) . .
C12 C4 C5 N3 -177.2(3) . .
C3 C4 C5 C6 -175.3(3) . .
C12 C4 C5 C6 3.6(5) . .
N3 C5 C6 N4 -1.3(4) . .
C4 C5 C6 N4 178.1(3) . .
N3 C5 C6 C7 177.3(3) . .
C4 C5 C6 C7 -3.2(5) . .
C13 N4 C6 C5 0.4(4) . .
C13 N4 C6 C7 -178.1(4) . .
C5 C6 C7 C8 -178.0(4) . .
N4 C6 C7 C8 0.4(6) . .
C5 C6 C7 C11 -1.0(5) . .
N4 C6 C7 C11 177.4(3) . .
C11 C7 C8 C9 -0.6(5) . .
C6 C7 C8 C9 176.4(4) . .
C7 C8 C9 C10 -1.2(6) . .
C11 N2 C10 C9 -0.7(6) . .
La1 N2 C10 C9 -168.4(3) . .
C8 C9 C10 N2 1.9(6) . .
C10 N2 C11 C7 -1.2(5) . .
La1 N2 C11 C7 166.7(2) . .
C10 N2 C11 C12 178.7(3) . .
La1 N2 C11 C12 -13.3(4) . .
C8 C7 C11 N2 1.8(5) . .
C6 C7 C11 N2 -175.4(3) . .
C8 C7 C11 C12 -178.1(3) . .
C6 C7 C11 C12 4.7(5) . .
C1 N1 C12 C4 1.0(5) . .
La1 N1 C12 C4 -159.4(2) . .
C1 N1 C12 C11 -178.9(3) . .
La1 N1 C12 C11 20.7(4) . .
C3 C4 C12 N1 -0.8(5) . .
C5 C4 C12 N1 -179.7(3) . .
C3 C4 C12 C11 179.1(3) . .
C5 C4 C12 C11 0.2(5) . .
N2 C11 C12 N1 -4.3(4) . .
C7 C11 C12 N1 175.6(3) . .
N2 C11 C12 C4 175.7(3) . .
C7 C11 C12 C4 -4.3(5) . .
C6 N4 C13 N3 0.7(4) . .
C6 N4 C13 C14 178.8(3) . .
C5 N3 C13 N4 -1.5(4) . .
C5 N3 C13 C14 -179.6(3) . .
N4 C13 C14 C19 -18.8(5) . .
N3 C13 C14 C19 159.0(4) . .
N4 C13 C14 C15 161.5(4) . .
N3 C13 C14 C15 -20.7(6) . .
C19 C14 C15 C16 -0.5(5) . .
C13 C14 C15 C16 179.2(3) . .
C19 C14 C15 S1 176.3(3) . .
C13 C14 C15 S1 -4.0(5) . .
O3 S1 C15 C16 2.6(3) . .
O1 S1 C15 C16 124.0(3) . .
O2 S1 C15 C16 -118.9(3) . .
O3 S1 C15 C14 -174.4(3) . .
O1 S1 C15 C14 -53.0(3) . .
O2 S1 C15 C14 64.1(3) . .
C14 C15 C16 C17 1.0(5) . .
S1 C15 C16 C17 -176.2(3) . .
C15 C16 C17 C18 -0.2(5) . .
C15 C16 C17 S2 175.2(3) . .
O6 S2 C17 C18 97.9(3) . .
O4 S2 C17 C18 -24.9(4) . .
O5 S2 C17 C18 -140.7(3) . .
La1 S2 C17 C18 -84.9(3) 2_556 .
O6 S2 C17 C16 -77.4(3) . .
O4 S2 C17 C16 159.8(3) . .
O5 S2 C17 C16 44.0(3) . .
La1 S2 C17 C16 99.8(3) 2_556 .
C16 C17 C18 C19 -0.9(6) . .
S2 C17 C18 C19 -176.0(3) . .
C15 C14 C19 C18 -0.6(6) . .
C13 C14 C19 C18 179.6(4) . .
C17 C18 C19 C14 1.4(6) . .
O10 La1 C20 O7 172.9(2) . .
O1 La1 C20 O7 -111.9(2) 7_567 .
O9 La1 C20 O7 104.0(2) . .
O8 La1 C20 O7 -175.4(4) . .
O5 La1 C20 O7 40.7(2) 2_556 .
N1 La1 C20 O7 -28.8(2) . .
O4 La1 C20 O7 82.0(3) 2_556 .
N2 La1 C20 O7 -74.4(3) . .
S2 La1 C20 O7 55.6(3) 2_556 .
O10 La1 C20 O8 -11.8(2) . .
O1 La1 C20 O8 63.5(2) 7_567 .
O7 La1 C20 O8 175.4(4) . .
O9 La1 C20 O8 -80.7(2) . .
O5 La1 C20 O8 -143.91(19) 2_556 .
N1 La1 C20 O8 146.5(2) . .
O4 La1 C20 O8 -102.7(2) 2_556 .
N2 La1 C20 O8 100.9(2) . .
S2 La1 C20 O8 -129.02(18) 2_556 .
O10 La1 C20 C21 102(3) . .
O1 La1 C20 C21 177(3) 7_567 .
O7 La1 C20 C21 -71(3) . .
O9 La1 C20 C21 33(3) . .
O8 La1 C20 C21 114(3) . .
O5 La1 C20 C21 -30(3) 2_556 .
N1 La1 C20 C21 -100(3) . .
O4 La1 C20 C21 11(3) 2_556 .
N2 La1 C20 C21 -145(3) . .
S2 La1 C20 C21 -15(3) 2_556 .
O7 C20 C21 C22 -59.8(5) . .
O8 C20 C21 C22 118.7(4) . .
La1 C20 C21 C22 8(3) . .
C20 C21 C22 C21 -49.7(2) . 2_656
O8 C20 O7 La1 -4.8(4) . .
C21 C20 O7 La1 173.7(3) . .
O10 La1 O7 C20 -9.4(3) . .
O1 La1 O7 C20 67.8(2) 7_567 .
O9 La1 O7 C20 -69.9(2) . .
O8 La1 O7 C20 2.6(2) . .
O5 La1 O7 C20 -139.9(2) 2_556 .
N1 La1 O7 C20 150.6(2) . .
O4 La1 O7 C20 -126.0(2) 2_556 .
N2 La1 O7 C20 133.3(2) . .
S2 La1 O7 C20 -134.3(2) 2_556 .
O7 C20 O8 La1 4.6(4) . .
C21 C20 O8 La1 -173.9(3) . .
O10 La1 O8 C20 168.9(2) . .
O1 La1 O8 C20 -111.9(2) 7_567 .
O7 La1 O8 C20 -2.6(2) . .
O9 La1 O8 C20 90.4(2) . .
O5 La1 O8 C20 42.8(2) 2_556 .
N1 La1 O8 C20 -38.8(2) . .
O4 La1 O8 C20 112.6(2) 2_556 .
N2 La1 O8 C20 -117.2(2) . .
S2 La1 O8 C20 71.1(2) 2_556 .
O1 La1 O10 H10A -148(4) 7_567 .
O7 La1 O10 H10A -64(4) . .
O9 La1 O10 H10A -3(4) . .
O8 La1 O10 H10A -74(4) . .
O5 La1 O10 H10A 51(4) 2_556 .
N1 La1 O10 H10A 151(3) . .
O4 La1 O10 H10A 74(4) 2_556 .
N2 La1 O10 H10A 141(4) . .
C20 La1 O10 H10A -69(4) . .
S2 La1 O10 H10A 64(4) 2_556 .
